data_7239927
loop_
_publ_author_name
'Hong, ZhaoGuo'
'Zheng, Chu'
'Luo, Bi'
'You, Xin'
'Bian, HeDong'
'Liang, Hong'
'Chen, ZhenFeng'
'Huang, FuPing'

_publ_section_title
;
 Two groups of copperII pyridine--triazole complexes with &#x201C;open or
 close&#x201D; pepper rings and their in vitro antitumor activities
;
_journal_issue 11
_journal_name_full 'RSC Advances'
_journal_page_first 6297
_journal_page_last 6305
_journal_paper_doi 10.1039/C9RA10677D
_journal_volume 10
_journal_year 2020
_chemical_formula_moiety 'C28 H18 Cu2 N10 O10'
_chemical_formula_sum 'C30 H24 Cu2 N10 O11'
_chemical_formula_weight 827.69
_space_group_crystal_system monoclinic
_space_group_IT_number 14
_space_group_name_Hall '-P 2ybc'
_space_group_name_H-M_alt 'P 1 21/c 1'
_atom_sites_solution_hydrogens mixed
_audit_creation_date 2019-11-25
_audit_creation_method
;
Olex2 1.2
(compiled 2018.05.29 svn.r3508 for OlexSys, GUI svn.r5506)
;
_audit_update_record
;
2019-11-26 deposited with the CCDC.	2020-01-27 downloaded from the CCDC.
;
_cell_angle_alpha 90
_cell_angle_beta 100.081(5)
_cell_angle_gamma 90
_cell_formula_units_Z 12
_cell_length_a 11.0710(6)
_cell_length_b 33.288(2)
_cell_length_c 26.7627(11)
_cell_measurement_reflns_used 5732
_cell_measurement_temperature 293(2)
_cell_measurement_theta_max 21.3990
_cell_measurement_theta_min 3.7290
_cell_volume 9710.6(9)
_computing_cell_refinement 'CrysAlisPro 1.171.38.43 (Rigaku OD, 2015)'
_computing_data_collection 'CrysAlisPro 1.171.38.43 (Rigaku OD, 2015)'
_computing_data_reduction 'CrysAlisPro 1.171.38.43 (Rigaku OD, 2015)'
_computing_molecular_graphics 'Olex2 (Dolomanov et al., 2009)'
_computing_publication_material 'Olex2 (Dolomanov et al., 2009)'
_computing_structure_refinement 'ShelXL (Sheldrick, 2015)'
_diffrn_ambient_temperature 293(2)
_diffrn_detector 'CCD plate'
_diffrn_detector_area_resol_mean 15.9784
_diffrn_detector_type Eos
_diffrn_measured_fraction_theta_full 0.998
_diffrn_measured_fraction_theta_max 0.998
_diffrn_measurement_details
;
List of Runs (angles in degrees, time in seconds):

  # Type    Start    End  Width  t~exp~   \w     \q     \k     \f   Frames
#--------------------------------------------------------------------------
  1  \w    -80.00  -6.00   1.00   55.00    --  -18.55 131.00 108.00   74
  2  \w    -92.00  54.00   1.00   55.00    --  -18.55   0.00  60.00  146
  3  \w     -3.00  88.00   1.00   55.00    --   18.86  57.00  30.00   91
  4  \w    -11.00  89.00   1.00   55.00    --   18.86  77.00  60.00  100
  5  \w    -20.00  61.00   1.00   55.00    --   18.86 -99.00 -90.00   81
  6  \w    -95.00 -48.00   1.00   55.00    --  -18.55 178.00 -60.00   47
  7  \w     -7.00  91.00   1.00   55.00    --   18.86  38.00 -60.00   98
;
_diffrn_measurement_device 'four-circle diffractometer'
_diffrn_measurement_device_type 'SuperNova, Single source at offset, Eos'
_diffrn_measurement_method '\w scans'
_diffrn_orient_matrix_type 'CrysAlisPro convention (1999,Acta A55,543-557)'
_diffrn_orient_matrix_UB_11 -0.0606822000
_diffrn_orient_matrix_UB_12 -0.0063213000
_diffrn_orient_matrix_UB_13 0.0010041000
_diffrn_orient_matrix_UB_21 0.0192636000
_diffrn_orient_matrix_UB_22 -0.0203518000
_diffrn_orient_matrix_UB_23 0.0004614000
_diffrn_orient_matrix_UB_31 0.0133224000
_diffrn_orient_matrix_UB_32 0.0005885000
_diffrn_orient_matrix_UB_33 0.0268935000
_diffrn_radiation_monochromator mirror
_diffrn_radiation_probe x-ray
_diffrn_radiation_type MoK\a
_diffrn_radiation_wavelength 0.71073
_diffrn_reflns_av_R_equivalents 0.1480
_diffrn_reflns_av_unetI/netI 0.1372
_diffrn_reflns_Laue_measured_fraction_full 0.998
_diffrn_reflns_Laue_measured_fraction_max 0.998
_diffrn_reflns_limit_h_max 13
_diffrn_reflns_limit_h_min -13
_diffrn_reflns_limit_k_max 40
_diffrn_reflns_limit_k_min -40
_diffrn_reflns_limit_l_max 31
_diffrn_reflns_limit_l_min -32
_diffrn_reflns_number 109498
_diffrn_reflns_point_group_measured_fraction_full 0.998
_diffrn_reflns_point_group_measured_fraction_max 0.998
_diffrn_reflns_theta_full 25.242
_diffrn_reflns_theta_max 25.350
_diffrn_reflns_theta_min 3.254
_diffrn_source 'micro-focus sealed X-ray tube'
_diffrn_source_type 'SuperNova (Mo) X-ray Source'
_exptl_absorpt_coefficient_mu 1.393
_exptl_absorpt_correction_T_max 1.00000
_exptl_absorpt_correction_T_min 0.75454
_exptl_absorpt_correction_type multi-scan
_exptl_absorpt_process_details
;
CrysAlisPro 1.171.38.43 (Rigaku Oxford Diffraction, 2015)
Empirical absorption correction using spherical harmonics,
 implemented in SCALE3 ABSPACK scaling algorithm.
;
_exptl_crystal_colour green
_exptl_crystal_density_diffrn 1.698
_exptl_crystal_description needle
_exptl_crystal_F_000 5039
_exptl_crystal_size_max 0.34
_exptl_crystal_size_mid 0.18
_exptl_crystal_size_min 0.17
_refine_diff_density_max 1.601
_refine_diff_density_min -0.669
_refine_diff_density_rms 0.115
_refine_ls_extinction_method none
_refine_ls_goodness_of_fit_ref 1.024
_refine_ls_hydrogen_treatment constr
_refine_ls_matrix_type full
_refine_ls_number_parameters 1339
_refine_ls_number_reflns 17757
_refine_ls_number_restraints 183
_refine_ls_restrained_S_all 1.031
_refine_ls_R_factor_all 0.1977
_refine_ls_R_factor_gt 0.1063
_refine_ls_shift/su_max 0.001
_refine_ls_shift/su_mean 0.000
_refine_ls_structure_factor_coef Fsqd
_refine_ls_weighting_details 'w=1/[\s^2^(Fo^2^)+(0.0692P)^2^+68.2867P] where P=(Fo^2^+2Fc^2^)/3'
_refine_ls_weighting_scheme calc
_refine_ls_wR_factor_gt 0.2169
_refine_ls_wR_factor_ref 0.2663
_reflns_Friedel_coverage 0.000
_reflns_number_gt 8449
_reflns_number_total 17757
_reflns_threshold_expression 'I > 2\s(I)'
_cod_data_source_file c9ra10677d2.cif
_cod_data_source_block aa_sq
_cod_depositor_comments 'Adding full bibliography for 7239922--7239927.cif.'
_cod_database_code 7239927
_shelx_shelxl_version_number 2018/3
_shelx_space_group_comment
;
The symmetry employed for this shelxl refinement is uniquely defined
by the following loop, which should always be used as a source of
symmetry information in preference to the above space-group names.
They are only intended as comments.
;
_shelx_estimated_absorpt_t_max 0.798
_shelx_estimated_absorpt_t_min 0.649
_reflns_odcompleteness_completeness 99.75
_reflns_odcompleteness_iscentric 1
_reflns_odcompleteness_theta 26.32
_olex2_refinement_description
;
1. Fixed Uiso
 At 1.2 times of:
  All C(H) groups, All C(H,H) groups
2. Rigid bond restraints
 C84, O24, O23, C82, C81, C83, C78, C78, C80, C65, C66, C68, C69, O20, C56
 with sigma for 1-2 distances of 0.01 and sigma for 1-3 distances of 0.005
3. Uiso/Uaniso restraints and constraints
C84 \\sim O24 \\sim O23 \\sim C82 \\sim C81 \\sim C83 \\sim C78 \\sim C78 \\sim
C80 \\sim C65 \\sim C66 \\sim C68 \\sim C69 \\sim O20 \\sim C56: within 1.7A
with sigma of 0.01 and sigma for terminal atoms of 0.005
Uanis(C84) \\sim Ueq, Uanis(O24) \\sim Ueq, Uanis(O23) \\sim Ueq, Uanis(C82)
\\sim Ueq, Uanis(C81) \\sim Ueq, Uanis(C83) \\sim Ueq, Uanis(C78) \\sim Ueq,
Uanis(C78) \\sim Ueq, Uanis(C80) \\sim Ueq, Uanis(C65) \\sim Ueq, Uanis(C66)
\\sim Ueq, Uanis(C68) \\sim Ueq, Uanis(C69) \\sim Ueq, Uanis(O20) \\sim Ueq,
Uanis(C56) \\sim Ueq: with sigma of 0.01 and sigma for terminal atoms of 0.005
Uanis(C70) \\sim Ueq, Uanis(O21) \\sim Ueq, Uanis(O22) \\sim Ueq: with sigma of
0.01 and sigma for terminal atoms of 0.02
4.a Riding coordinates:
 C84(H84A,H84B)
4.b Secondary CH2 refined with riding coordinates:
 C14(H14A,H14B), C28(H28A,H28B), C42(H42A,H42B), C56(H56A,H56B), C70(H70A,H70B)
4.c Aromatic/amide H refined with riding coordinates:
 C1(H1), C2(H2), C3(H3), C4(H4), C9(H9), C10(H10), C13(H13), C15(H15),
 C16(H16), C17(H17), C18(H18), C23(H23), C24(H24), C27(H27), C29(H29), C30(H30),
  C31(H31), C32(H32), C37(H37), C38(H38), C41(H41), C43(H43), C44(H44),
 C45(H45), C46(H46), C51(H51), C52(H52), C55(H55), C57(H57), C58(H58), C59(H59),
  C60(H60), C65(H65), C66(H66), C69(H69), C71(H71), C72(H72), C73(H73),
 C74(H74), C79(H79), C83(H83), C80(H80)
4.d Fitted hexagon refined as free rotating group:
 C79(C78,C83,C82,C81,C80)
;
_olex2_submission_special_instructions 'No special instructions were received'
_oxdiff_exptl_absorpt_empirical_details
;
Empirical correction (ABSPACK) includes:
- Absorption correction using spherical harmonics
- Frame scaling
;
_oxdiff_exptl_absorpt_empirical_full_max 1.258
_oxdiff_exptl_absorpt_empirical_full_min 0.828

loop_
_space_group_symop_operation_xyz
'x, y, z'
'-x, y+1/2, -z+1/2'
'-x, -y, -z'
'x, -y-1/2, z-1/2'

loop_
_atom_site_label
_atom_site_type_symbol
_atom_site_fract_x
_atom_site_fract_y
_atom_site_fract_z
_atom_site_U_iso_or_equiv
_atom_site_adp_type
_atom_site_occupancy
_atom_site_site_symmetry_order
_atom_site_calc_flag
_atom_site_refinement_flags_posn
_atom_site_refinement_flags_adp
Cu1 Cu -0.00537(12) 0.67976(4) 0.76133(4) 0.0416(3) Uani 1 1 d . .
Cu2 Cu 0.33432(11) 0.67694(4) 0.75235(4) 0.0407(3) Uani 1 1 d . .
Cu3 Cu 0.56464(11) 0.51121(4) 0.76948(4) 0.0357(3) Uani 1 1 d . .
Cu4 Cu 0.90509(11) 0.51194(4) 0.76047(4) 0.0366(3) Uani 1 1 d . .
Cu5 Cu 0.87808(12) 0.65681(4) 0.23317(4) 0.0439(4) Uani 1 1 d . .
Cu6 Cu 0.53862(12) 0.65631(4) 0.24297(5) 0.0450(4) Uani 1 1 d . .
O1 O 0.7850(8) 0.6176(3) 0.9480(4) 0.087(3) Uani 1 1 d . .
O2 O 0.7137(8) 0.6000(3) 0.8643(3) 0.079(3) Uani 1 1 d . .
O3 O -0.4477(8) 0.5812(3) 0.5852(4) 0.078(3) Uani 1 1 d . .
O4 O -0.3342(8) 0.6061(3) 0.5278(3) 0.093(3) Uani 1 1 d . .
O5 O 0.4854(7) 0.7027(2) 0.7892(3) 0.054(2) Uani 1 1 d . .
O6 O 0.5511(10) 0.7638(3) 0.7929(5) 0.129(5) Uani 1 1 d . .
O7 O 0.3645(9) 0.7508(3) 0.7597(4) 0.082(3) Uani 1 1 d . .
O8 O -0.1569(6) 0.6970(2) 0.7165(3) 0.051(2) Uani 1 1 d . .
O9 O -0.0392(9) 0.7479(3) 0.7192(4) 0.082(3) Uani 1 1 d . .
O10 O -0.2079(10) 0.7459(3) 0.6646(5) 0.122(5) Uani 1 1 d . .
O11 O 1.3512(7) 0.4341(3) 0.9489(4) 0.086(3) Uani 1 1 d . .
O12 O 1.2842(8) 0.4252(3) 0.8638(3) 0.076(3) Uani 1 1 d . .
O13 O 0.1174(8) 0.4316(3) 0.5869(4) 0.081(3) Uani 1 1 d . .
O14 O 0.2245(8) 0.4631(3) 0.5303(3) 0.093(3) Uani 1 1 d . .
O15 O 1.0556(6) 0.5339(2) 0.8018(2) 0.0447(18) Uani 1 1 d . .
O16 O 1.1045(10) 0.5894(3) 0.8414(4) 0.112(4) Uani 1 1 d . .
O17 O 0.9301(9) 0.5839(3) 0.7929(3) 0.073(3) Uani 1 1 d . .
O18 O 0.4106(6) 0.5329(2) 0.7288(2) 0.0455(19) Uani 1 1 d . .
O19 O 0.5294(7) 0.5843(2) 0.7514(3) 0.062(2) Uani 1 1 d . .
O20 O 0.3382(10) 0.5927(3) 0.7226(4) 0.095(3) Uani 1 1 d . U
O21 O 0.0943(11) 0.7393(4) 0.0519(5) 0.119(4) Uani 1 1 d . U
O22 O 0.1667(11) 0.7466(3) 0.1414(4) 0.109(4) Uani 1 1 d . U
O23 O 1.3466(11) 0.7285(4) 0.4098(5) 0.129(3) Uani 1 1 d . U
O24 O 1.2410(12) 0.6940(4) 0.4683(5) 0.140(3) Uani 1 1 d . U
O25 O 0.3857(7) 0.6374(2) 0.1994(3) 0.055(2) Uani 1 1 d . .
O26 O 0.3296(11) 0.5834(3) 0.1575(4) 0.122(5) Uani 1 1 d . .
O27 O 0.5052(9) 0.5856(3) 0.2074(3) 0.076(3) Uani 1 1 d . .
O29 O 0.9021(8) 0.5839(3) 0.2507(3) 0.066(2) Uani 1 1 d . .
O30 O 1.0305(7) 0.6319(2) 0.2718(3) 0.057(2) Uani 1 1 d . .
O174 O 1.0923(10) 0.5711(3) 0.2816(4) 0.107(4) Uani 1 1 d . .
N1 N -0.0780(8) 0.6932(3) 0.8239(3) 0.048(2) Uani 1 1 d . .
N2 N 0.1443(7) 0.6773(3) 0.8113(3) 0.039(2) Uani 1 1 d . .
N3 N 0.2264(8) 0.6721(3) 0.8930(3) 0.047(2) Uani 1 1 d . .
N4 N 0.2652(8) 0.6669(2) 0.8138(3) 0.038(2) Uani 1 1 d . .
N5 N 0.4033(8) 0.6773(3) 0.6870(3) 0.044(2) Uani 1 1 d . .
N6 N 0.1807(8) 0.6661(3) 0.7041(3) 0.044(2) Uani 1 1 d . .
N7 N 0.1008(8) 0.6455(3) 0.6267(3) 0.046(2) Uani 1 1 d . .
N8 N 0.0623(7) 0.6559(2) 0.7051(3) 0.036(2) Uani 1 1 d . .
N9 N 0.4679(11) 0.7400(4) 0.7816(4) 0.071(3) Uani 1 1 d . .
N10 N -0.1347(10) 0.7327(3) 0.7004(4) 0.066(3) Uani 1 1 d . .
N11 N 0.4934(7) 0.5171(3) 0.8338(3) 0.039(2) Uani 1 1 d . .
N12 N 0.7166(7) 0.5051(3) 0.8186(3) 0.038(2) Uani 1 1 d . .
N13 N 0.7981(8) 0.4945(3) 0.8989(3) 0.041(2) Uani 1 1 d . .
N14 N 0.8370(7) 0.4951(2) 0.8200(3) 0.036(2) Uani 1 1 d . .
N15 N 0.9750(8) 0.5195(3) 0.6961(3) 0.046(2) Uani 1 1 d . .
N16 N 0.7543(8) 0.5041(3) 0.7111(3) 0.038(2) Uani 1 1 d . .
N17 N 0.6724(8) 0.4905(3) 0.6316(3) 0.040(2) Uani 1 1 d . .
N18 N 0.6342(8) 0.4941(2) 0.7106(3) 0.036(2) Uani 1 1 d . .
N19 N 1.0306(11) 0.5701(3) 0.8120(4) 0.061(3) Uani 1 1 d . .
N20 N 0.4295(9) 0.5708(3) 0.7337(3) 0.053(3) Uani 1 1 d . .
N21 N 0.9471(8) 0.6535(3) 0.1679(3) 0.043(2) Uani 1 1 d . .
N22 N 0.7266(8) 0.6657(3) 0.1848(3) 0.043(2) Uani 1 1 d . .
N23 N 0.6452(9) 0.6809(3) 0.1048(3) 0.049(2) Uani 1 1 d . .
N24 N 0.6083(8) 0.6760(3) 0.1844(3) 0.046(2) Uani 1 1 d . .
N25 N 0.4699(9) 0.6452(3) 0.3067(3) 0.051(2) Uani 1 1 d . .
N26 N 0.6940(8) 0.6605(3) 0.2927(3) 0.043(2) Uani 1 1 d . .
N27 N 0.7756(9) 0.6680(3) 0.3739(3) 0.052(3) Uani 1 1 d . .
N28 N 0.8122(9) 0.6703(3) 0.2934(3) 0.048(2) Uani 1 1 d . .
N29 N 0.4052(10) 0.6007(3) 0.1880(4) 0.057(3) Uani 1 1 d . .
N30 N 1.0079(11) 0.5943(3) 0.2679(4) 0.063(3) Uani 1 1 d . .
C1 C -0.1938(10) 0.7041(4) 0.8257(5) 0.061(3) Uani 1 1 d . .
H1 H -0.251254 0.705525 0.795937 0.073 Uiso 1 1 calc R .
C2 C -0.2284(13) 0.7132(4) 0.8716(5) 0.078(4) Uani 1 1 d . .
H2 H -0.309736 0.719299 0.873021 0.093 Uiso 1 1 calc R .
C3 C -0.1419(12) 0.7131(4) 0.9150(5) 0.070(4) Uani 1 1 d . .
H3 H -0.162883 0.721243 0.945583 0.084 Uiso 1 1 calc R .
C4 C -0.0239(11) 0.7009(4) 0.9133(4) 0.054(3) Uani 1 1 d . .
H4 H 0.034127 0.698953 0.942895 0.065 Uiso 1 1 calc R .
C5 C 0.0064(10) 0.6916(3) 0.8670(4) 0.044(3) Uani 1 1 d . .
C6 C 0.1266(11) 0.6798(3) 0.8593(4) 0.044(3) Uani 1 1 d . .
C7 C 0.3106(9) 0.6640(3) 0.8635(3) 0.037(2) Uani 1 1 d . .
C8 C 0.4389(9) 0.6528(3) 0.8860(4) 0.044(3) Uani 1 1 d . .
C9 C 0.4801(10) 0.6618(4) 0.9361(4) 0.067(4) Uani 1 1 d . .
H9 H 0.428244 0.675496 0.954130 0.081 Uiso 1 1 calc R .
C10 C 0.5983(13) 0.6511(5) 0.9611(5) 0.085(5) Uani 1 1 d . .
H10 H 0.626144 0.657528 0.994984 0.102 Uiso 1 1 calc R .
C11 C 0.6672(11) 0.6314(4) 0.9339(5) 0.062(3) Uani 1 1 d . .
C12 C 0.6245(10) 0.6209(3) 0.8829(5) 0.049(3) Uani 1 1 d . .
C13 C 0.5122(10) 0.6310(3) 0.8582(4) 0.046(3) Uani 1 1 d . .
H13 H 0.484847 0.623859 0.824523 0.056 Uiso 1 1 calc R .
C14 C 0.8199(10) 0.6007(4) 0.9042(6) 0.070(4) Uani 1 1 d . .
H14A H 0.850477 0.573596 0.911417 0.085 Uiso 1 1 calc R .
H14B H 0.884475 0.616611 0.893835 0.085 Uiso 1 1 calc R .
C15 C 0.5171(11) 0.6859(4) 0.6814(4) 0.056(3) Uani 1 1 d . .
H15 H 0.576212 0.690697 0.709995 0.067 Uiso 1 1 calc R .
C16 C 0.5493(11) 0.6880(4) 0.6351(5) 0.064(3) Uani 1 1 d . .
H16 H 0.629717 0.694298 0.632390 0.076 Uiso 1 1 calc R .
C17 C 0.4666(12) 0.6809(4) 0.5926(5) 0.065(4) Uani 1 1 d . .
H17 H 0.488513 0.682905 0.560707 0.078 Uiso 1 1 calc R .
C18 C 0.3481(12) 0.6707(4) 0.5979(4) 0.061(3) Uani 1 1 d . .
H18 H 0.289099 0.665145 0.569511 0.073 Uiso 1 1 calc R .
C19 C 0.3189(10) 0.6690(3) 0.6461(4) 0.043(3) Uani 1 1 d . .
C20 C 0.1997(10) 0.6601(3) 0.6573(4) 0.040(3) Uani 1 1 d . .
C21 C 0.0173(10) 0.6436(3) 0.6580(4) 0.043(3) Uani 1 1 d . .
C22 C -0.1059(10) 0.6283(3) 0.6413(4) 0.043(3) Uani 1 1 d . .
C23 C -0.1755(11) 0.6129(3) 0.6754(4) 0.052(3) Uani 1 1 d . .
H23 H -0.142127 0.612816 0.709806 0.062 Uiso 1 1 calc R .
C24 C -0.2930(10) 0.5975(3) 0.6602(5) 0.053(3) Uani 1 1 d . .
H24 H -0.340106 0.588981 0.683713 0.063 Uiso 1 1 calc R .
C25 C -0.3361(12) 0.5954(3) 0.6094(5) 0.057(3) Uani 1 1 d . .
C26 C -0.2680(11) 0.6104(4) 0.5763(4) 0.058(3) Uani 1 1 d . .
C27 C -0.1550(10) 0.6267(3) 0.5903(4) 0.053(3) Uani 1 1 d . .
H27 H -0.111704 0.636533 0.566182 0.064 Uiso 1 1 calc R .
C28 C -0.4320(14) 0.5797(6) 0.5340(6) 0.122(7) Uani 1 1 d . .
H28A H -0.507043 0.587854 0.511974 0.146 Uiso 1 1 calc R .
H28B H -0.412631 0.552464 0.525099 0.146 Uiso 1 1 calc R .
C29 C 0.3796(10) 0.5268(3) 0.8385(4) 0.052(3) Uani 1 1 d . .
H29 H 0.320564 0.529190 0.809285 0.062 Uiso 1 1 calc R .
C30 C 0.3460(12) 0.5335(4) 0.8845(4) 0.062(3) Uani 1 1 d . .
H30 H 0.264915 0.539697 0.886290 0.074 Uiso 1 1 calc R .
C31 C 0.4306(11) 0.5311(4) 0.9276(4) 0.056(3) Uani 1 1 d . .
H31 H 0.409511 0.536328 0.959061 0.068 Uiso 1 1 calc R .
C32 C 0.5488(10) 0.5207(3) 0.9234(4) 0.051(3) Uani 1 1 d . .
H32 H 0.608758 0.518456 0.952294 0.061 Uiso 1 1 calc R .
C33 C 0.5774(9) 0.5136(3) 0.8764(3) 0.035(2) Uani 1 1 d . .
C34 C 0.6986(9) 0.5042(3) 0.8657(3) 0.034(2) Uani 1 1 d . .
C35 C 0.8818(9) 0.4882(3) 0.8692(3) 0.034(2) Uani 1 1 d . .
C36 C 1.0056(9) 0.4743(3) 0.8898(4) 0.040(3) Uani 1 1 d . .
C37 C 1.0486(10) 0.4794(4) 0.9415(4) 0.059(4) Uani 1 1 d . .
H37 H 0.997361 0.491382 0.961258 0.071 Uiso 1 1 calc R .
C38 C 1.1632(12) 0.4674(5) 0.9644(4) 0.076(4) Uani 1 1 d . .
H38 H 1.190986 0.472019 0.998727 0.091 Uiso 1 1 calc R .
C39 C 1.2351(11) 0.4487(4) 0.9354(5) 0.060(3) Uani 1 1 d . .
C40 C 1.1948(11) 0.4435(3) 0.8846(4) 0.050(3) Uani 1 1 d . .
C41 C 1.0803(9) 0.4562(3) 0.8601(4) 0.040(3) Uani 1 1 d . .
H41 H 1.054981 0.452642 0.825402 0.048 Uiso 1 1 calc R .
C42 C 1.3872(12) 0.4221(4) 0.9033(6) 0.077(4) Uani 1 1 d . .
H42A H 1.416716 0.394661 0.906067 0.093 Uiso 1 1 calc R .
H42B H 1.452855 0.439283 0.896075 0.093 Uiso 1 1 calc R .
C43 C 1.0888(10) 0.5302(4) 0.6923(4) 0.049(3) Uani 1 1 d . .
H43 H 1.145815 0.534407 0.721702 0.059 Uiso 1 1 calc R .
C44 C 1.1238(11) 0.5350(4) 0.6464(4) 0.058(3) Uani 1 1 d . .
H44 H 1.204043 0.542179 0.644581 0.070 Uiso 1 1 calc R .
C45 C 1.0400(12) 0.5293(4) 0.6032(4) 0.063(4) Uani 1 1 d . .
H45 H 1.062268 0.532938 0.571618 0.076 Uiso 1 1 calc R .
C46 C 0.9238(11) 0.5182(3) 0.6068(4) 0.052(3) Uani 1 1 d . .
H46 H 0.866043 0.514234 0.577532 0.062 Uiso 1 1 calc R .
C47 C 0.8917(9) 0.5127(3) 0.6536(3) 0.038(2) Uani 1 1 d . .
C48 C 0.7722(9) 0.5019(3) 0.6633(4) 0.035(2) Uani 1 1 d . .
C49 C 0.5887(9) 0.4858(3) 0.6619(3) 0.035(2) Uani 1 1 d . .
C50 C 0.4618(9) 0.4718(3) 0.6446(4) 0.037(2) Uani 1 1 d . .
C51 C 0.3991(11) 0.4537(3) 0.6767(4) 0.051(3) Uani 1 1 d . .
H51 H 0.436024 0.450670 0.710447 0.061 Uiso 1 1 calc R .
C52 C 0.2776(12) 0.4388(4) 0.6609(5) 0.061(3) Uani 1 1 d . .
H52 H 0.233773 0.426461 0.683266 0.073 Uiso 1 1 calc R .
C53 C 0.2306(11) 0.4438(4) 0.6112(5) 0.060(3) Uani 1 1 d . .
C54 C 0.2953(12) 0.4619(4) 0.5784(4) 0.062(4) Uani 1 1 d . .
C55 C 0.4106(11) 0.4766(3) 0.5933(4) 0.053(3) Uani 1 1 d . .
H55 H 0.453042 0.489277 0.570684 0.064 Uiso 1 1 calc R .
C56 C 0.1252(15) 0.4362(6) 0.5356(6) 0.109(6) Uani 1 1 d . U
H56A H 0.048587 0.446907 0.517386 0.131 Uiso 1 1 calc R .
H56B H 0.139137 0.410263 0.521148 0.131 Uiso 1 1 calc R .
C57 C 1.0610(12) 0.6444(4) 0.1637(5) 0.060(3) Uani 1 1 d . .
H57 H 1.119277 0.640583 0.192859 0.073 Uiso 1 1 calc R .
C58 C 1.0944(13) 0.6406(4) 0.1174(5) 0.075(4) Uani 1 1 d . .
H58 H 1.175167 0.634448 0.114989 0.090 Uiso 1 1 calc R .
C59 C 1.0083(14) 0.6459(4) 0.0739(5) 0.073(4) Uani 1 1 d . .
H59 H 1.029623 0.642780 0.042019 0.087 Uiso 1 1 calc R .
C60 C 0.8920(13) 0.6558(4) 0.0786(4) 0.062(3) Uani 1 1 d . .
H60 H 0.831955 0.659726 0.049990 0.074 Uiso 1 1 calc R .
C61 C 0.8652(10) 0.6599(3) 0.1258(4) 0.042(3) Uani 1 1 d . .
C62 C 0.7444(10) 0.6686(3) 0.1370(4) 0.039(3) Uani 1 1 d . .
C63 C 0.5613(12) 0.6854(3) 0.1348(4) 0.050(3) Uani 1 1 d . .
C64 C 0.4358(11) 0.6993(4) 0.1148(4) 0.053(3) Uani 1 1 d . .
C65 C 0.3935(14) 0.6939(5) 0.0635(6) 0.095(4) Uani 1 1 d . U
H65 H 0.445529 0.681294 0.044709 0.114 Uiso 1 1 calc R .
C66 C 0.2805(15) 0.7058(5) 0.0383(6) 0.099(4) Uani 1 1 d . U
H66 H 0.252382 0.701282 0.003927 0.119 Uiso 1 1 calc R .
C67 C 0.2147(12) 0.7250(4) 0.0693(6) 0.074(4) Uani 1 1 d . .
C68 C 0.2475(14) 0.7299(4) 0.1186(6) 0.073(3) Uani 1 1 d . U
C69 C 0.3662(12) 0.7158(4) 0.1443(5) 0.062(3) Uani 1 1 d . U
H69 H 0.391296 0.718181 0.179232 0.074 Uiso 1 1 calc R .
C70 C 0.0640(13) 0.7521(4) 0.0959(6) 0.081(4) Uani 1 1 d . U
H70A H -0.007648 0.737362 0.102037 0.097 Uiso 1 1 calc R .
H70B H 0.042210 0.780281 0.092778 0.097 Uiso 1 1 calc R .
C71 C 0.3576(12) 0.6326(4) 0.3098(5) 0.062(3) Uani 1 1 d . .
H71 H 0.299790 0.629776 0.280302 0.074 Uiso 1 1 calc R .
C72 C 0.3254(12) 0.6237(4) 0.3560(6) 0.072(4) Uani 1 1 d . .
H72 H 0.245497 0.616500 0.358455 0.087 Uiso 1 1 calc R .
C73 C 0.4158(14) 0.6258(4) 0.3983(5) 0.069(4) Uani 1 1 d . .
H73 H 0.396982 0.618574 0.429585 0.083 Uiso 1 1 calc R .
C74 C 0.5284(14) 0.6378(4) 0.3959(5) 0.069(4) Uani 1 1 d . .
H74 H 0.587399 0.639533 0.425168 0.083 Uiso 1 1 calc R .
C75 C 0.5574(12) 0.6477(3) 0.3490(4) 0.050(3) Uani 1 1 d . .
C76 C 0.6784(11) 0.6592(3) 0.3396(4) 0.049(3) Uani 1 1 d . .
C77 C 0.8600(11) 0.6755(3) 0.3431(4) 0.048(3) Uani 1 1 d . .
C79 C 1.0544(9) 0.7089(3) 0.3296(3) 0.071(4) Uani 1 1 d . .
H79 H 1.019746 0.713648 0.295928 0.085 Uiso 1 1 calc R .
C78 C 0.9877(7) 0.6887(3) 0.3613(4) 0.070(3) Uani 1 1 d G U
C83 C 1.0395(10) 0.6816(3) 0.4116(3) 0.095(3) Uani 1 1 d G U
H83 H 0.994851 0.668094 0.432801 0.114 Uiso 1 1 calc R .
C82 C 1.1581(10) 0.6946(3) 0.4304(3) 0.111(3) Uani 1 1 d G U
C81 C 1.2248(7) 0.7148(3) 0.3987(5) 0.117(3) Uani 1 1 d G U
C80 C 1.1730(9) 0.7219(3) 0.3484(4) 0.113(4) Uani 1 1 d G U
H80 H 1.217657 0.735381 0.327198 0.136 Uiso 1 1 calc R .
C84 C 1.3392(18) 0.7167(6) 0.4522(8) 0.130(4) Uani 1 1 d . U
H84A H 1.348809 0.740542 0.472629 0.156 Uiso 1 1 d R .
H84B H 1.411669 0.700802 0.462459 0.156 Uiso 1 1 d R .

loop_
_atom_site_aniso_label
_atom_site_aniso_U_11
_atom_site_aniso_U_22
_atom_site_aniso_U_33
_atom_site_aniso_U_23
_atom_site_aniso_U_13
_atom_site_aniso_U_12
Cu1 0.0329(8) 0.0521(9) 0.0390(7) -0.0016(6) 0.0036(6) 0.0008(6)
Cu2 0.0336(8) 0.0518(9) 0.0357(7) 0.0030(6) 0.0034(6) -0.0026(6)
Cu3 0.0313(7) 0.0457(8) 0.0293(6) -0.0024(5) 0.0028(5) 0.0058(6)
Cu4 0.0306(7) 0.0501(8) 0.0281(6) -0.0001(5) 0.0026(5) 0.0035(6)
Cu5 0.0415(8) 0.0476(8) 0.0385(7) -0.0004(6) -0.0043(6) 0.0094(6)
Cu6 0.0415(9) 0.0526(9) 0.0371(7) -0.0028(6) -0.0032(6) 0.0090(7)
O1 0.038(6) 0.137(9) 0.080(7) 0.024(6) -0.003(5) 0.015(6)
O2 0.044(6) 0.093(7) 0.098(7) -0.019(5) 0.004(5) 0.017(5)
O3 0.047(6) 0.085(7) 0.097(7) -0.012(6) -0.004(5) -0.012(5)
O4 0.050(6) 0.150(10) 0.063(6) -0.007(6) -0.036(5) -0.015(6)
O5 0.048(5) 0.054(6) 0.058(5) 0.005(4) 0.005(4) -0.005(4)
O6 0.086(9) 0.053(7) 0.246(15) -0.043(8) 0.026(9) -0.035(6)
O7 0.073(7) 0.072(7) 0.107(8) 0.005(5) 0.030(6) 0.009(5)
O8 0.039(5) 0.047(5) 0.064(5) 0.002(4) 0.000(4) 0.009(4)
O9 0.062(7) 0.081(7) 0.098(7) 0.007(5) 0.001(5) -0.025(5)
O10 0.111(9) 0.070(7) 0.159(11) 0.039(7) -0.048(8) 0.009(6)
O11 0.028(5) 0.135(9) 0.088(7) 0.042(6) -0.013(5) 0.014(5)
O12 0.043(6) 0.089(7) 0.091(7) -0.020(5) -0.003(5) 0.023(5)
O13 0.056(6) 0.102(8) 0.079(7) -0.016(6) -0.002(5) 0.000(5)
O14 0.062(7) 0.144(10) 0.062(6) 0.004(6) -0.020(5) -0.013(6)
O15 0.046(5) 0.047(5) 0.040(4) -0.001(3) 0.003(3) -0.002(4)
O16 0.113(9) 0.055(7) 0.145(10) -0.019(6) -0.040(8) -0.016(6)
O17 0.071(7) 0.072(6) 0.070(6) 0.007(5) -0.001(5) 0.027(5)
O18 0.044(5) 0.038(5) 0.051(4) -0.001(3) 0.000(3) 0.014(4)
O19 0.038(5) 0.070(6) 0.078(6) -0.006(4) 0.003(4) -0.011(4)
O20 0.087(5) 0.084(5) 0.111(5) 0.012(4) 0.013(4) 0.006(4)
O21 0.093(7) 0.121(8) 0.133(7) 0.019(6) -0.011(6) -0.002(6)
O22 0.101(7) 0.100(7) 0.130(7) -0.021(6) 0.035(6) 0.006(6)
O23 0.104(5) 0.117(6) 0.154(6) -0.023(5) -0.010(5) 0.005(4)
O24 0.123(5) 0.142(6) 0.140(5) -0.013(5) -0.022(4) -0.006(5)
O25 0.053(5) 0.051(5) 0.058(5) 0.001(4) 0.001(4) -0.002(4)
O26 0.144(11) 0.055(7) 0.135(10) -0.021(6) -0.064(8) -0.014(6)
O27 0.087(7) 0.063(6) 0.072(6) 0.001(5) 0.001(5) 0.020(5)
O29 0.056(6) 0.073(6) 0.070(6) -0.001(5) 0.010(5) -0.008(5)
O30 0.059(6) 0.051(6) 0.054(5) -0.003(4) -0.008(4) 0.006(4)
O174 0.087(8) 0.061(7) 0.164(10) 0.028(6) -0.001(7) 0.027(6)
N1 0.027(5) 0.063(7) 0.052(6) -0.005(5) 0.003(4) -0.008(4)
N2 0.021(5) 0.057(6) 0.040(5) 0.000(4) 0.010(4) 0.007(4)
N3 0.039(6) 0.061(6) 0.041(5) -0.007(4) 0.002(4) 0.004(5)
N4 0.044(6) 0.036(5) 0.034(5) -0.004(4) 0.009(4) -0.006(4)
N5 0.036(6) 0.050(6) 0.049(5) 0.004(4) 0.015(4) 0.002(4)
N6 0.049(6) 0.044(6) 0.037(5) -0.006(4) 0.000(4) -0.001(4)
N7 0.044(6) 0.058(6) 0.034(5) 0.003(4) 0.002(4) 0.002(5)
N8 0.024(5) 0.046(5) 0.039(5) -0.002(4) 0.007(4) -0.004(4)
N9 0.062(9) 0.054(8) 0.093(9) -0.003(6) 0.004(7) -0.003(7)
N10 0.053(8) 0.055(8) 0.084(8) 0.005(6) -0.002(6) -0.004(6)
N11 0.022(5) 0.056(6) 0.039(5) 0.003(4) 0.007(4) 0.002(4)
N12 0.021(5) 0.050(6) 0.043(5) -0.002(4) 0.002(4) 0.002(4)
N13 0.043(6) 0.051(6) 0.028(4) -0.004(4) 0.005(4) -0.005(4)
N14 0.029(5) 0.044(5) 0.036(5) -0.008(4) 0.006(4) 0.001(4)
N15 0.039(6) 0.057(6) 0.041(5) 0.010(4) 0.004(4) 0.016(5)
N16 0.034(5) 0.052(6) 0.027(4) -0.001(4) 0.001(4) 0.002(4)
N17 0.036(5) 0.048(6) 0.034(5) -0.008(4) 0.003(4) 0.005(4)
N18 0.038(5) 0.034(5) 0.033(5) -0.007(4) -0.001(4) 0.007(4)
N19 0.075(8) 0.051(7) 0.050(6) -0.001(5) -0.006(6) -0.013(6)
N20 0.036(6) 0.063(8) 0.060(6) 0.022(5) 0.013(5) 0.023(5)
N21 0.043(6) 0.045(6) 0.039(5) 0.001(4) 0.000(4) 0.003(4)
N22 0.035(6) 0.051(6) 0.041(5) -0.004(4) 0.004(4) 0.009(4)
N23 0.049(6) 0.056(6) 0.039(5) 0.003(4) 0.000(5) -0.002(5)
N24 0.043(6) 0.053(6) 0.038(5) 0.002(4) -0.005(4) 0.005(5)
N25 0.052(7) 0.057(6) 0.045(6) -0.005(4) 0.010(5) 0.007(5)
N26 0.042(6) 0.064(6) 0.023(4) 0.000(4) 0.001(4) 0.020(5)
N27 0.058(7) 0.059(7) 0.034(5) -0.001(4) -0.001(5) 0.017(5)
N28 0.042(6) 0.052(6) 0.047(6) -0.001(4) -0.003(5) 0.007(5)
N29 0.050(7) 0.059(7) 0.057(7) 0.015(6) -0.004(5) -0.001(6)
N30 0.068(8) 0.060(8) 0.063(7) 0.010(6) 0.013(6) 0.029(7)
C1 0.017(6) 0.098(10) 0.069(8) -0.001(7) 0.010(6) -0.002(6)
C2 0.058(10) 0.104(12) 0.075(10) -0.002(8) 0.021(8) 0.006(8)
C3 0.045(8) 0.086(10) 0.086(10) -0.008(8) 0.032(7) 0.015(7)
C4 0.051(8) 0.068(9) 0.043(7) 0.002(6) 0.008(6) 0.005(6)
C5 0.036(7) 0.038(7) 0.058(7) -0.006(5) 0.007(6) -0.007(5)
C6 0.053(8) 0.049(7) 0.026(5) 0.002(5) -0.001(5) -0.013(6)
C7 0.035(7) 0.044(7) 0.031(6) -0.007(4) 0.004(5) -0.004(5)
C8 0.031(6) 0.064(8) 0.039(6) 0.008(5) 0.007(5) 0.000(5)
C9 0.036(7) 0.120(12) 0.044(7) -0.003(7) 0.002(6) 0.010(7)
C10 0.061(10) 0.139(15) 0.047(8) -0.013(8) -0.010(7) 0.010(9)
C11 0.039(8) 0.077(10) 0.064(8) -0.005(7) -0.006(6) 0.014(7)
C12 0.032(7) 0.039(7) 0.080(9) 0.011(6) 0.022(6) 0.003(5)
C13 0.042(7) 0.050(7) 0.045(6) 0.000(5) 0.001(5) 0.009(6)
C14 0.020(7) 0.067(9) 0.123(12) -0.002(8) 0.008(7) 0.011(6)
C15 0.042(8) 0.083(10) 0.040(7) -0.015(6) 0.003(6) -0.005(7)
C16 0.042(8) 0.077(10) 0.071(9) -0.002(7) 0.010(7) -0.007(7)
C17 0.060(9) 0.084(10) 0.058(8) 0.001(7) 0.027(7) -0.005(8)
C18 0.055(9) 0.077(9) 0.053(7) -0.008(6) 0.015(6) 0.002(7)
C19 0.047(7) 0.040(7) 0.038(6) 0.001(5) 0.002(5) 0.009(5)
C20 0.033(7) 0.043(7) 0.045(6) 0.004(5) 0.008(5) 0.002(5)
C21 0.040(7) 0.047(7) 0.037(6) 0.009(5) -0.003(5) -0.005(5)
C22 0.038(7) 0.047(7) 0.039(6) 0.000(5) -0.010(5) -0.002(5)
C23 0.063(9) 0.032(7) 0.056(7) 0.008(5) 0.001(6) 0.006(6)
C24 0.033(7) 0.050(8) 0.078(9) -0.006(6) 0.016(6) 0.004(6)
C25 0.053(9) 0.039(7) 0.080(9) 0.003(6) 0.020(7) 0.006(6)
C26 0.039(8) 0.073(9) 0.051(7) -0.002(6) -0.020(6) 0.005(6)
C27 0.046(8) 0.065(8) 0.047(7) -0.001(6) 0.002(6) 0.006(6)
C28 0.052(11) 0.21(2) 0.095(13) -0.031(13) 0.000(9) -0.051(12)
C29 0.037(7) 0.069(8) 0.048(7) 0.010(6) 0.006(5) 0.006(6)
C30 0.057(9) 0.085(10) 0.047(7) 0.002(6) 0.023(6) 0.001(7)
C31 0.046(8) 0.087(10) 0.043(7) -0.006(6) 0.025(6) -0.005(7)
C32 0.040(7) 0.074(9) 0.039(6) -0.002(6) 0.011(5) 0.003(6)
C33 0.029(6) 0.040(6) 0.035(6) -0.002(5) 0.004(4) 0.000(5)
C34 0.033(6) 0.036(6) 0.032(5) -0.007(4) 0.005(5) -0.005(5)
C35 0.032(6) 0.049(7) 0.020(5) -0.008(4) 0.001(4) -0.007(5)
C36 0.036(7) 0.051(7) 0.032(6) 0.005(5) 0.002(5) 0.003(5)
C37 0.033(7) 0.109(11) 0.031(6) -0.010(6) -0.008(5) 0.003(7)
C38 0.051(9) 0.136(13) 0.032(7) 0.016(7) -0.016(6) 0.005(8)
C39 0.035(8) 0.088(10) 0.055(8) 0.016(7) 0.002(6) 0.007(7)
C40 0.044(8) 0.047(7) 0.060(8) 0.001(6) 0.010(6) 0.003(6)
C41 0.024(6) 0.054(7) 0.038(6) 0.000(5) -0.009(5) 0.008(5)
C42 0.046(9) 0.052(9) 0.125(13) 0.001(8) -0.011(9) 0.002(6)
C43 0.040(7) 0.076(9) 0.033(6) -0.007(5) 0.008(5) 0.004(6)
C44 0.041(8) 0.082(9) 0.053(8) 0.009(6) 0.013(6) 0.002(6)
C45 0.066(9) 0.096(11) 0.034(7) 0.003(6) 0.025(6) 0.001(8)
C46 0.056(8) 0.060(8) 0.044(7) 0.000(5) 0.020(6) 0.015(6)
C47 0.026(6) 0.053(7) 0.035(6) 0.001(5) 0.006(5) 0.010(5)
C48 0.024(6) 0.039(6) 0.039(6) -0.004(5) 0.003(5) 0.005(5)
C49 0.034(6) 0.035(6) 0.034(5) -0.001(4) 0.005(5) 0.008(5)
C50 0.034(6) 0.040(6) 0.035(6) -0.009(5) 0.002(5) 0.007(5)
C51 0.055(8) 0.052(8) 0.047(7) -0.003(5) 0.012(6) 0.006(6)
C52 0.067(10) 0.048(8) 0.070(9) -0.002(6) 0.021(7) 0.004(7)
C53 0.038(8) 0.062(9) 0.077(9) -0.008(7) 0.006(7) 0.006(6)
C54 0.060(9) 0.081(10) 0.039(7) -0.005(6) -0.010(6) 0.000(7)
C55 0.051(8) 0.061(8) 0.049(7) 0.000(6) 0.012(6) -0.005(6)
C56 0.083(9) 0.127(10) 0.110(9) -0.011(8) -0.003(7) -0.009(8)
C57 0.053(9) 0.071(9) 0.057(8) 0.007(6) 0.008(6) -0.002(7)
C58 0.064(10) 0.095(11) 0.069(9) -0.003(8) 0.022(8) -0.005(8)
C59 0.077(11) 0.087(11) 0.059(9) 0.000(7) 0.024(8) 0.002(8)
C60 0.068(10) 0.063(9) 0.050(8) 0.002(6) 0.001(7) -0.004(7)
C61 0.044(7) 0.038(6) 0.044(6) 0.000(5) 0.010(5) -0.007(5)
C62 0.048(7) 0.035(6) 0.030(6) -0.003(4) -0.004(5) -0.002(5)
C63 0.066(9) 0.039(7) 0.041(7) 0.000(5) -0.005(6) -0.004(6)
C64 0.047(8) 0.059(8) 0.051(7) 0.005(6) 0.003(6) -0.004(6)
C65 0.082(7) 0.115(7) 0.081(7) 0.007(6) -0.003(6) -0.002(6)
C66 0.087(7) 0.118(8) 0.089(7) 0.010(6) 0.007(6) 0.001(6)
C67 0.044(9) 0.070(10) 0.092(11) 0.023(8) -0.028(8) 0.006(7)
C68 0.072(6) 0.064(6) 0.083(6) -0.003(5) 0.013(6) -0.003(5)
C69 0.063(6) 0.052(6) 0.066(6) -0.003(5) -0.002(5) -0.009(5)
C70 0.065(8) 0.062(7) 0.107(8) -0.012(7) -0.006(7) 0.010(6)
C71 0.061(9) 0.068(9) 0.058(8) -0.010(6) 0.014(7) -0.009(7)
C72 0.051(9) 0.069(10) 0.101(11) -0.011(8) 0.026(8) -0.009(7)
C73 0.073(11) 0.076(10) 0.056(8) -0.001(7) 0.008(8) -0.006(8)
C74 0.084(11) 0.060(9) 0.056(8) -0.007(6) -0.009(7) 0.015(8)
C75 0.081(10) 0.039(7) 0.028(6) -0.007(5) 0.005(6) 0.029(6)
C76 0.047(8) 0.063(8) 0.034(6) -0.005(5) -0.004(6) 0.029(6)
C77 0.061(9) 0.038(7) 0.038(6) -0.006(5) -0.013(6) 0.020(6)
C79 0.050(9) 0.041(8) 0.114(11) -0.020(7) -0.007(8) 0.000(6)
C78 0.076(6) 0.063(6) 0.065(5) -0.027(5) -0.008(5) 0.016(5)
C83 0.099(5) 0.089(6) 0.086(5) -0.019(5) -0.011(4) 0.018(5)
C82 0.097(5) 0.107(6) 0.113(5) -0.024(5) -0.025(4) 0.010(5)
C81 0.099(5) 0.105(6) 0.138(5) -0.027(5) -0.004(4) 0.014(5)
C80 0.109(7) 0.098(7) 0.129(5) -0.025(6) 0.010(5) 0.022(6)
C84 0.105(5) 0.127(7) 0.148(6) -0.026(6) -0.005(5) -0.005(5)

loop_
_atom_type_symbol
_atom_type_description
_atom_type_scat_dispersion_real
_atom_type_scat_dispersion_imag
_atom_type_scat_source
C C 0.0030 0.0020 'International Tables Vol C Tables 4.2.6.8 and 6.1.1.4'
H H 0.0000 0.0000 'International Tables Vol C Tables 4.2.6.8 and 6.1.1.4'
Cu Cu 0.3200 1.2650 'International Tables Vol C Tables 4.2.6.8 and 6.1.1.4'
N N 0.0060 0.0030 'International Tables Vol C Tables 4.2.6.8 and 6.1.1.4'
O O 0.0110 0.0060 'International Tables Vol C Tables 4.2.6.8 and 6.1.1.4'

loop_
_geom_angle_atom_site_label_1
_geom_angle_atom_site_label_2
_geom_angle_atom_site_label_3
_geom_angle
O8 Cu1 O9 54.8(3)
O8 Cu1 N1 91.2(3)
O8 Cu1 N10 28.2(3)
O9 Cu1 N10 26.7(3)
N1 Cu1 O9 96.9(3)
N1 Cu1 N10 96.4(4)
N2 Cu1 O8 165.0(3)
N2 Cu1 O9 112.8(3)
N2 Cu1 N1 81.6(3)
N2 Cu1 N8 96.7(3)
N2 Cu1 N10 139.3(4)
N8 Cu1 O8 92.8(3)
N8 Cu1 O9 93.9(3)
N8 Cu1 N1 168.8(4)
N8 Cu1 N10 92.0(3)
O5 Cu2 O7 56.1(3)
O5 Cu2 N5 90.8(3)
O5 Cu2 N9 28.1(3)
O7 Cu2 N9 28.1(3)
N4 Cu2 O5 94.3(3)
N4 Cu2 O7 99.7(3)
N4 Cu2 N5 170.5(3)
N4 Cu2 N6 95.7(4)
N4 Cu2 N9 99.7(3)
N5 Cu2 O7 89.8(3)
N5 Cu2 N9 88.5(4)
N6 Cu2 O5 163.2(3)
N6 Cu2 O7 108.7(3)
N6 Cu2 N5 81.3(4)
N6 Cu2 N9 136.1(4)
O18 Cu3 O19 56.7(3)
O18 Cu3 N11 90.4(3)
O18 Cu3 N20 29.3(3)
O19 Cu3 N20 27.6(3)
N11 Cu3 O19 90.0(3)
N11 Cu3 N20 87.4(3)
N12 Cu3 O18 163.5(3)
N12 Cu3 O19 108.6(3)
N12 Cu3 N11 81.7(3)
N12 Cu3 N20 135.1(4)
N18 Cu3 O18 94.9(3)
N18 Cu3 O19 101.4(3)
N18 Cu3 N11 168.5(3)
N18 Cu3 N12 95.6(3)
N18 Cu3 N20 102.2(3)
O15 Cu4 O17 55.2(3)
O15 Cu4 N15 91.2(3)
O15 Cu4 N19 27.8(3)
O17 Cu4 N19 27.4(3)
N14 Cu4 O15 93.3(3)
N14 Cu4 O17 91.5(3)
N14 Cu4 N15 170.5(4)
N14 Cu4 N19 91.6(3)
N15 Cu4 O17 98.0(3)
N15 Cu4 N19 96.3(4)
N16 Cu4 O15 164.9(3)
N16 Cu4 O17 112.6(3)
N16 Cu4 N14 96.1(3)
N16 Cu4 N15 81.4(3)
N16 Cu4 N19 139.7(4)
O29 Cu5 N30 27.9(3)
O30 Cu5 O29 56.1(3)
O30 Cu5 N21 90.6(3)
O30 Cu5 N30 28.5(3)
N21 Cu5 O29 93.7(3)
N21 Cu5 N30 89.7(3)
N22 Cu5 O29 109.0(3)
N22 Cu5 O30 162.8(3)
N22 Cu5 N21 81.2(3)
N22 Cu5 N30 135.5(4)
N28 Cu5 O29 96.5(3)
N28 Cu5 O30 94.1(3)
N28 Cu5 N21 169.7(4)
N28 Cu5 N22 96.4(4)
N28 Cu5 N30 98.8(3)
O25 Cu6 O27 55.4(3)
O25 Cu6 N25 91.6(4)
O25 Cu6 N26 165.0(4)
O25 Cu6 N29 27.8(3)
O27 Cu6 N29 27.6(3)
N24 Cu6 O25 92.9(3)
N24 Cu6 O27 93.6(3)
N24 Cu6 N25 171.0(4)
N24 Cu6 N26 95.5(4)
N24 Cu6 N29 92.8(3)
N25 Cu6 O27 95.4(3)
N25 Cu6 N29 94.9(4)
N26 Cu6 O27 111.6(3)
N26 Cu6 N25 81.8(4)
N26 Cu6 N29 139.0(3)
C11 O1 C14 107.0(9)
C12 O2 C14 105.6(9)
C25 O3 C28 102.6(11)
C26 O4 C28 104.1(11)
N9 O5 Cu2 104.5(7)
N9 O7 Cu2 81.4(7)
N10 O8 Cu1 106.1(7)
N10 O9 Cu1 81.9(7)
C39 O11 C42 105.5(9)
C40 O12 C42 106.0(10)
C53 O13 C56 102.9(12)
C54 O14 C56 101.8(11)
N19 O15 Cu4 106.1(7)
N19 O17 Cu4 80.0(7)
N20 O18 Cu3 101.0(6)
N20 O19 Cu3 79.2(6)
C70 O21 C67 100.5(12)
C68 O22 C70 99.0(12)
C84 O23 C81 82.6(15)
C82 O24 C84 103.4(14)
N29 O25 Cu6 106.3(7)
N29 O27 Cu6 80.9(7)
N30 O29 Cu5 81.8(7)
N30 O30 Cu5 103.2(7)
C1 N1 Cu1 127.5(7)
C1 N1 C5 120.1(10)
C5 N1 Cu1 112.4(7)
N4 N2 Cu1 138.8(6)
C6 N2 Cu1 114.1(7)
C6 N2 N4 106.0(8)
C6 N3 C7 102.8(9)
N2 N4 Cu2 115.9(6)
C7 N4 Cu2 135.4(7)
C7 N4 N2 105.1(8)
C15 N5 Cu2 127.5(7)
C15 N5 C19 119.5(9)
C19 N5 Cu2 113.0(7)
N8 N6 Cu2 139.0(6)
C20 N6 Cu2 112.6(8)
C20 N6 N8 107.1(8)
C20 N7 C21 102.2(8)
N6 N8 Cu1 114.4(6)
C21 N8 Cu1 135.9(7)
C21 N8 N6 105.1(8)
O5 N9 Cu2 47.4(5)
O6 N9 Cu2 165.3(10)
O6 N9 O5 120.8(12)
O6 N9 O7 121.6(13)
O7 N9 Cu2 70.5(7)
O7 N9 O5 117.5(11)
O8 N10 Cu1 45.7(5)
O9 N10 Cu1 71.4(7)
O9 N10 O8 116.7(10)
O9 N10 O10 126.1(12)
O10 N10 Cu1 159.3(9)
O10 N10 O8 116.8(11)
C29 N11 Cu3 128.3(7)
C29 N11 C33 118.0(9)
C33 N11 Cu3 113.4(6)
N14 N12 Cu3 139.8(6)
C34 N12 Cu3 113.0(7)
C34 N12 N14 106.2(7)
C34 N13 C35 102.7(8)
N12 N14 Cu4 114.8(6)
C35 N14 Cu4 135.8(7)
C35 N14 N12 105.1(7)
C43 N15 Cu4 127.4(7)
C43 N15 C47 119.7(9)
C47 N15 Cu4 112.9(7)
N18 N16 Cu4 138.8(6)
C48 N16 Cu4 113.8(7)
C48 N16 N18 106.5(7)
C48 N17 C49 103.5(8)
N16 N18 Cu3 116.1(5)
C49 N18 Cu3 135.2(7)
C49 N18 N16 104.9(8)
O15 N19 Cu4 46.1(5)
O16 N19 Cu4 164.4(9)
O16 N19 O15 119.3(11)
O16 N19 O17 122.1(12)
O17 N19 Cu4 72.6(6)
O17 N19 O15 118.6(10)
O18 N20 Cu3 49.6(4)
O19 N20 Cu3 73.1(6)
O19 N20 O18 121.9(9)
O19 N20 O20 121.6(11)
O20 N20 Cu3 160.4(9)
O20 N20 O18 116.3(10)
C57 N21 Cu5 126.6(7)
C57 N21 C61 118.8(10)
C61 N21 Cu5 114.6(7)
N24 N22 Cu5 139.5(6)
C62 N22 Cu5 113.1(7)
C62 N22 N24 106.4(8)
C62 N23 C63 103.0(9)
N22 N24 Cu6 115.0(6)
N22 N24 C63 105.5(9)
C63 N24 Cu6 135.0(8)
C71 N25 Cu6 127.3(8)
C71 N25 C75 120.4(10)
C75 N25 Cu6 111.9(8)
N28 N26 Cu6 138.8(6)
C76 N26 Cu6 113.5(8)
C76 N26 N28 106.8(9)
C76 N27 C77 100.4(9)
N26 N28 Cu5 116.1(6)
N26 N28 C77 104.9(9)
C77 N28 Cu5 135.1(8)
O25 N29 Cu6 46.0(5)
O26 N29 Cu6 164.2(9)
O26 N29 O25 119.3(10)
O26 N29 O27 123.3(12)
O27 N29 Cu6 71.4(6)
O27 N29 O25 117.3(10)
O29 N30 Cu5 70.3(6)
O29 N30 O30 117.9(10)
O30 N30 Cu5 48.3(5)
O174 N30 Cu5 163.7(10)
O174 N30 O29 124.3(12)
O174 N30 O30 117.8(12)
N1 C1 H1 119.8
N1 C1 C2 120.5(11)
C2 C1 H1 119.8
C1 C2 H2 120.3
C3 C2 C1 119.4(13)
C3 C2 H2 120.3
C2 C3 H3 120.0
C2 C3 C4 120.0(12)
C4 C3 H3 120.0
C3 C4 H4 120.7
C5 C4 C3 118.6(11)
C5 C4 H4 120.7
N1 C5 C4 121.3(11)
N1 C5 C6 114.1(9)
C4 C5 C6 124.7(10)
N2 C6 C5 116.8(9)
N3 C6 N2 113.3(10)
N3 C6 C5 129.8(10)
N3 C7 C8 121.3(9)
N4 C7 N3 112.8(9)
N4 C7 C8 125.8(9)
C9 C8 C7 118.1(10)
C9 C8 C13 120.7(10)
C13 C8 C7 121.0(9)
C8 C9 H9 119.0
C8 C9 C10 122.1(12)
C10 C9 H9 119.0
C9 C10 H10 121.8
C11 C10 C9 116.4(12)
C11 C10 H10 121.8
O1 C11 C12 108.8(11)
C10 C11 O1 129.1(12)
C10 C11 C12 122.1(11)
O2 C12 C11 109.7(10)
C13 C12 O2 127.7(11)
C13 C12 C11 122.6(11)
C8 C13 H13 121.9
C12 C13 C8 116.2(10)
C12 C13 H13 121.9
O1 C14 O2 108.3(9)
O1 C14 H14A 110.0
O1 C14 H14B 110.0
O2 C14 H14A 110.0
O2 C14 H14B 110.0
H14A C14 H14B 108.4
N5 C15 H15 119.2
N5 C15 C16 121.6(10)
C16 C15 H15 119.2
C15 C16 H16 119.5
C17 C16 C15 121.0(12)
C17 C16 H16 119.5
C16 C17 H17 120.9
C16 C17 C18 118.1(12)
C18 C17 H17 120.9
C17 C18 H18 120.5
C19 C18 C17 119.0(11)
C19 C18 H18 120.5
N5 C19 C18 120.7(11)
N5 C19 C20 114.0(9)
C18 C19 C20 125.3(10)
N6 C20 N7 112.7(10)
N6 C20 C19 118.3(9)
N7 C20 C19 129.0(10)
N7 C21 C22 122.1(9)
N8 C21 N7 112.9(9)
N8 C21 C22 124.9(10)
C23 C22 C21 121.8(9)
C27 C22 C21 120.3(10)
C27 C22 C23 117.8(10)
C22 C23 H23 118.6
C24 C23 C22 122.7(11)
C24 C23 H23 118.6
C23 C24 H24 121.3
C25 C24 C23 117.3(12)
C25 C24 H24 121.3
C24 C25 O3 128.2(12)
C26 C25 O3 112.0(12)
C26 C25 C24 119.7(12)
C25 C26 O4 108.2(11)
C27 C26 O4 127.9(12)
C27 C26 C25 124.0(11)
C22 C27 H27 120.8
C26 C27 C22 118.4(11)
C26 C27 H27 120.8
O3 C28 O4 108.4(11)
O3 C28 H28A 110.0
O3 C28 H28B 110.0
O4 C28 H28A 110.0
O4 C28 H28B 110.0
H28A C28 H28B 108.4
N11 C29 H29 118.8
N11 C29 C30 122.5(10)
C30 C29 H29 118.8
C29 C30 H30 120.0
C31 C30 C29 120.0(12)
C31 C30 H30 120.0
C30 C31 H31 120.9
C30 C31 C32 118.2(10)
C32 C31 H31 120.9
C31 C32 H32 120.2
C33 C32 C31 119.6(10)
C33 C32 H32 120.2
N11 C33 C32 121.7(9)
N11 C33 C34 112.2(8)
C32 C33 C34 126.0(9)
N12 C34 N13 113.6(9)
N12 C34 C33 119.1(8)
N13 C34 C33 127.3(9)
N13 C35 N14 112.3(8)
N13 C35 C36 121.8(8)
N14 C35 C36 125.9(9)
C37 C36 C35 118.2(9)
C41 C36 C35 122.5(8)
C41 C36 C37 119.4(9)
C36 C37 H37 118.7
C38 C37 C36 122.5(11)
C38 C37 H37 118.7
C37 C38 H38 121.0
C39 C38 C37 118.1(11)
C39 C38 H38 121.0
O11 C39 C40 110.3(12)
C38 C39 O11 129.3(12)
C38 C39 C40 120.3(11)
O12 C40 C39 109.2(10)
O12 C40 C41 127.8(11)
C39 C40 C41 123.0(11)
C36 C41 C40 116.8(9)
C36 C41 H41 121.6
C40 C41 H41 121.6
O11 C42 O12 108.3(11)
O11 C42 H42A 110.0
O11 C42 H42B 110.0
O12 C42 H42A 110.0
O12 C42 H42B 110.0
H42A C42 H42B 108.4
N15 C43 H43 119.2
N15 C43 C44 121.6(10)
C44 C43 H43 119.2
C43 C44 H44 120.3
C43 C44 C45 119.3(11)
C45 C44 H44 120.3
C44 C45 H45 120.3
C46 C45 C44 119.4(10)
C46 C45 H45 120.3
C45 C46 H46 120.0
C45 C46 C47 120.0(11)
C47 C46 H46 120.0
N15 C47 C46 119.8(10)
N15 C47 C48 113.8(8)
C46 C47 C48 126.3(9)
N16 C48 C47 117.1(8)
N17 C48 N16 112.6(9)
N17 C48 C47 130.3(9)
N17 C49 C50 124.6(8)
N18 C49 N17 112.4(9)
N18 C49 C50 122.9(9)
C51 C50 C49 120.9(9)
C51 C50 C55 120.9(10)
C55 C50 C49 118.1(10)
C50 C51 H51 118.8
C50 C51 C52 122.3(11)
C52 C51 H51 118.8
C51 C52 H52 122.3
C53 C52 C51 115.5(12)
C53 C52 H52 122.3
C52 C53 O13 126.4(13)
C52 C53 C54 122.1(12)
C54 C53 O13 111.5(12)
C53 C54 O14 109.6(12)
C55 C54 O14 127.7(12)
C55 C54 C53 122.7(11)
C50 C55 H55 121.8
C54 C55 C50 116.4(11)
C54 C55 H55 121.8
O13 C56 O14 110.2(12)
O13 C56 H56A 109.6
O13 C56 H56B 109.6
O14 C56 H56A 109.6
O14 C56 H56B 109.6
H56A C56 H56B 108.1
N21 C57 H57 119.5
N21 C57 C58 121.0(12)
C58 C57 H57 119.5
C57 C58 H58 120.1
C57 C58 C59 119.9(13)
C59 C58 H58 120.1
C58 C59 H59 120.6
C60 C59 C58 118.7(12)
C60 C59 H59 120.6
C59 C60 H60 120.8
C61 C60 C59 118.5(12)
C61 C60 H60 120.8
N21 C61 C60 123.1(11)
N21 C61 C62 111.7(9)
C60 C61 C62 125.0(10)
N22 C62 N23 113.4(10)
N22 C62 C61 118.9(9)
N23 C62 C61 127.7(10)
N23 C63 N24 111.7(10)
N23 C63 C64 121.7(10)
N24 C63 C64 126.7(11)
C65 C64 C63 117.0(12)
C69 C64 C63 121.7(11)
C69 C64 C65 121.2(13)
C64 C65 H65 117.5
C66 C65 C64 125.0(16)
C66 C65 H65 117.5
C65 C66 H66 124.0
C67 C66 C65 112.1(15)
C67 C66 H66 124.0
C66 C67 O21 122.3(14)
C68 C67 O21 111.5(15)
C68 C67 C66 126.1(14)
O22 C68 C67 115.6(15)
O22 C68 C69 124.1(14)
C67 C68 C69 120.2(14)
C64 C69 C68 115.2(12)
C64 C69 H69 122.4
C68 C69 H69 122.4
O21 C70 O22 113.3(12)
O21 C70 H70A 108.9
O21 C70 H70B 108.9
O22 C70 H70A 108.9
O22 C70 H70B 108.9
H70A C70 H70B 107.7
N25 C71 H71 119.4
N25 C71 C72 121.1(12)
C72 C71 H71 119.4
C71 C72 H72 121.2
C73 C72 C71 117.5(13)
C73 C72 H72 121.2
C72 C73 H73 118.9
C74 C73 C72 122.2(13)
C74 C73 H73 118.9
C73 C74 H74 120.5
C73 C74 C75 119.0(12)
C75 C74 H74 120.5
N25 C75 C74 119.7(13)
N25 C75 C76 114.7(9)
C74 C75 C76 125.6(11)
N26 C76 N27 115.7(12)
N26 C76 C75 117.2(10)
N27 C76 C75 127.1(10)
N27 C77 C78 124.6(9)
N28 C77 N27 112.1(10)
N28 C77 C78 123.3(11)
C78 C79 H79 120.0
C78 C79 C80 120.0
C80 C79 H79 120.0
C79 C78 C77 121.5(8)
C83 C78 C77 118.5(8)
C83 C78 C79 120.0
C78 C83 H83 120.0
C78 C83 C82 120.0
C82 C83 H83 120.0
O24 C82 C83 143.5(12)
O24 C82 C81 96.4(12)
C81 C82 C83 120.0
O23 C81 C84 44.0(8)
C82 C81 O23 128.5(10)
C82 C81 C84 84.5(10)
C80 C81 O23 111.5(10)
C80 C81 C82 120.0
C80 C81 C84 155.5(10)
C79 C80 H80 120.0
C81 C80 C79 120.0
C81 C80 H80 120.0
O23 C84 O24 128.5(18)
O23 C84 C81 53.4(11)
O23 C84 H84A 104.2
O23 C84 H84B 104.8
O24 C84 C81 75.5(11)
O24 C84 H84A 106.0
O24 C84 H84B 105.1
C81 C84 H84A 119.5
C81 C84 H84B 131.9
H84A C84 H84B 106.8

loop_
_geom_bond_atom_site_label_1
_geom_bond_atom_site_label_2
_geom_bond_distance
Cu1 O8 1.969(7)
Cu1 O9 2.532(9)
Cu1 N1 2.030(9)
Cu1 N2 1.941(8)
Cu1 N8 1.963(8)
Cu1 N10 2.645(11)
Cu2 O5 1.982(7)
Cu2 O7 2.485(9)
Cu2 N4 1.961(8)
Cu2 N5 2.027(8)
Cu2 N6 1.980(8)
Cu2 N9 2.607(12)
Cu3 O18 1.992(6)
Cu3 O19 2.499(8)
Cu3 N11 2.026(8)
Cu3 N12 1.956(7)
Cu3 N18 1.954(8)
Cu3 N20 2.566(9)
Cu4 O15 1.973(7)
Cu4 O17 2.547(9)
Cu4 N14 1.960(8)
Cu4 N15 2.024(9)
Cu4 N16 1.956(8)
Cu4 N19 2.629(10)
Cu5 O29 2.479(9)
Cu5 O30 1.999(7)
Cu5 N21 2.027(9)
Cu5 N22 1.955(8)
Cu5 N28 1.935(9)
Cu5 N30 2.606(10)
Cu6 O25 1.983(7)
Cu6 O27 2.542(9)
Cu6 N24 1.976(9)
Cu6 N25 2.019(9)
Cu6 N26 1.988(8)
Cu6 N29 2.648(11)
O1 C11 1.372(13)
O1 C14 1.412(15)
O2 C12 1.370(13)
O2 C14 1.443(13)
O3 C25 1.374(14)
O3 C28 1.410(17)
O4 C26 1.382(12)
O4 C28 1.427(17)
O5 N9 1.268(12)
O6 N9 1.214(13)
O7 N9 1.244(12)
O8 N10 1.302(12)
O9 N10 1.201(12)
O10 N10 1.224(12)
O11 C39 1.362(13)
O11 C42 1.407(16)
O12 C40 1.361(13)
O12 C42 1.416(14)
O13 C53 1.368(14)
O13 C56 1.399(17)
O14 C54 1.385(12)
O14 C56 1.445(18)
O15 N19 1.277(11)
O16 N19 1.215(11)
O17 N19 1.229(12)
O18 N20 1.280(11)
O19 N20 1.212(11)
O20 N20 1.239(12)
O21 C67 1.416(15)
O21 C70 1.349(16)
O22 C68 1.294(16)
O22 C70 1.523(15)
O23 C81 1.406(14)
O23 C84 1.22(2)
O24 C82 1.244(12)
O24 C84 1.45(2)
O25 N29 1.285(12)
O26 N29 1.208(12)
O27 N29 1.244(11)
O29 N30 1.231(12)
O30 N30 1.277(12)
O174 N30 1.217(12)
N1 C1 1.342(13)
N1 C5 1.352(12)
N2 N4 1.372(10)
N2 C6 1.335(12)
N3 C6 1.324(12)
N3 C7 1.349(12)
N4 C7 1.339(11)
N5 C15 1.327(13)
N5 C19 1.339(12)
N6 N8 1.359(11)
N6 C20 1.320(12)
N7 C20 1.341(12)
N7 C21 1.353(13)
N8 C21 1.335(12)
N11 C29 1.327(12)
N11 C33 1.343(11)
N12 N14 1.367(10)
N12 C34 1.310(11)
N13 C34 1.329(11)
N13 C35 1.339(12)
N14 C35 1.343(11)
N15 C43 1.329(13)
N15 C47 1.353(12)
N16 N18 1.369(10)
N16 C48 1.332(11)
N17 C48 1.324(11)
N17 C49 1.343(12)
N18 C49 1.343(11)
N21 C57 1.321(14)
N21 C61 1.335(12)
N22 N24 1.351(11)
N22 C62 1.330(12)
N23 C62 1.337(12)
N23 C63 1.338(14)
N24 C63 1.374(12)
N25 C71 1.328(14)
N25 C75 1.357(13)
N26 N28 1.344(11)
N26 C76 1.298(12)
N27 C76 1.318(13)
N27 C77 1.374(14)
N28 C77 1.352(12)
C1 H1 0.9300
C1 C2 1.382(16)
C2 H2 0.9300
C2 C3 1.370(17)
C3 H3 0.9300
C3 C4 1.376(15)
C4 H4 0.9300
C4 C5 1.376(14)
C5 C6 1.435(15)
C7 C8 1.490(14)
C8 C9 1.372(14)
C8 C13 1.397(14)
C9 H9 0.9300
C9 C10 1.408(16)
C10 H10 0.9300
C10 C11 1.317(17)
C11 C12 1.409(15)
C12 C13 1.345(14)
C13 H13 0.9300
C14 H14A 0.9700
C14 H14B 0.9700
C15 H15 0.9300
C15 C16 1.349(15)
C16 H16 0.9300
C16 C17 1.348(15)
C17 H17 0.9300
C17 C18 1.387(16)
C18 H18 0.9300
C18 C19 1.384(15)
C19 C20 1.434(14)
C21 C22 1.452(14)
C22 C23 1.392(15)
C22 C27 1.378(13)
C23 H23 0.9300
C23 C24 1.390(15)
C24 H24 0.9300
C24 C25 1.360(16)
C25 C26 1.355(16)
C26 C27 1.355(15)
C27 H27 0.9300
C28 H28A 0.9700
C28 H28B 0.9700
C29 H29 0.9300
C29 C30 1.366(14)
C30 H30 0.9300
C30 C31 1.354(15)
C31 H31 0.9300
C31 C32 1.376(14)
C32 H32 0.9300
C32 C33 1.371(13)
C33 C34 1.454(13)
C35 C36 1.461(13)
C36 C37 1.392(13)
C36 C41 1.382(14)
C37 H37 0.9300
C37 C38 1.368(15)
C38 H38 0.9300
C38 C39 1.356(17)
C39 C40 1.367(15)
C40 C41 1.387(14)
C41 H41 0.9300
C42 H42A 0.9700
C42 H42B 0.9700
C43 H43 0.9300
C43 C44 1.359(14)
C44 H44 0.9300
C44 C45 1.363(15)
C45 H45 0.9300
C45 C46 1.358(15)
C46 H46 0.9300
C46 C47 1.372(13)
C47 C48 1.438(13)
C49 C50 1.475(13)
C50 C51 1.338(14)
C50 C55 1.400(13)
C51 H51 0.9300
C51 C52 1.426(15)
C52 H52 0.9300
C52 C53 1.351(16)
C53 C54 1.366(17)
C54 C55 1.361(16)
C55 H55 0.9300
C56 H56A 0.9700
C56 H56B 0.9700
C57 H57 0.9300
C57 C58 1.361(16)
C58 H58 0.9300
C58 C59 1.381(17)
C59 H59 0.9300
C59 C60 1.356(16)
C60 H60 0.9300
C60 C61 1.354(15)
C61 C62 1.450(14)
C63 C64 1.474(16)
C64 C65 1.382(16)
C64 C69 1.316(16)
C65 H65 0.9300
C65 C66 1.371(19)
C66 H66 0.9300
C66 C67 1.36(2)
C67 C68 1.317(18)
C68 C69 1.450(18)
C69 H69 0.9300
C70 H70A 0.9700
C70 H70B 0.9700
C71 H71 0.9300
C71 C72 1.377(16)
C72 H72 0.9300
C72 C73 1.375(17)
C73 H73 0.9300
C73 C74 1.321(17)
C74 H74 0.9300
C74 C75 1.389(16)
C75 C76 1.456(16)
C77 C78 1.479(13)
C79 H79 0.9300
C79 C78 1.3900
C79 C80 1.3900
C78 C83 1.3900
C83 H83 0.9300
C83 C82 1.3900
C82 C81 1.3900
C81 C80 1.3900
C81 C84 1.74(2)
C80 H80 0.9300
C84 H84A 0.9599
C84 H84B 0.9602

loop_
_geom_torsion_atom_site_label_1
_geom_torsion_atom_site_label_2
_geom_torsion_atom_site_label_3
_geom_torsion_atom_site_label_4
_geom_torsion
Cu1 O8 N10 O9 -7.4(13)
Cu1 O8 N10 O10 166.4(11)
Cu1 O9 N10 O8 5.6(10)
Cu1 O9 N10 O10 -167.6(15)
Cu1 N1 C1 C2 -178.5(10)
Cu1 N1 C5 C4 178.1(9)
Cu1 N1 C5 C6 -1.5(11)
Cu1 N2 N4 Cu2 32.0(12)
Cu1 N2 N4 C7 -166.2(8)
Cu1 N2 C6 N3 170.4(7)
Cu1 N2 C6 C5 -11.6(12)
Cu1 N8 C21 N7 153.0(8)
Cu1 N8 C21 C22 -29.3(16)
Cu2 O5 N9 O6 -169.0(12)
Cu2 O5 N9 O7 7.3(13)
Cu2 O7 N9 O5 -5.7(10)
Cu2 O7 N9 O6 170.6(14)
Cu2 N4 C7 N3 156.0(8)
Cu2 N4 C7 C8 -24.5(16)
Cu2 N5 C15 C16 -175.0(9)
Cu2 N5 C19 C18 175.4(8)
Cu2 N5 C19 C20 -2.2(11)
Cu2 N6 N8 Cu1 35.6(12)
Cu2 N6 N8 C21 -164.6(8)
Cu2 N6 C20 N7 168.2(7)
Cu2 N6 C20 C19 -10.5(12)
Cu3 O18 N20 O19 11.8(11)
Cu3 O18 N20 O20 -163.5(8)
Cu3 O19 N20 O18 -9.4(9)
Cu3 O19 N20 O20 165.7(11)
Cu3 N11 C29 C30 -173.6(9)
Cu3 N11 C33 C32 173.4(8)
Cu3 N11 C33 C34 -3.3(10)
Cu3 N12 N14 Cu4 33.6(12)
Cu3 N12 N14 C35 -165.9(8)
Cu3 N12 C34 N13 171.2(7)
Cu3 N12 C34 C33 -9.1(11)
Cu3 N18 C49 N17 155.4(7)
Cu3 N18 C49 C50 -26.4(15)
Cu4 O15 N19 O16 172.8(10)
Cu4 O15 N19 O17 -4.7(12)
Cu4 O17 N19 O15 3.5(9)
Cu4 O17 N19 O16 -173.9(12)
Cu4 N14 C35 N13 152.1(8)
Cu4 N14 C35 C36 -29.6(16)
Cu4 N15 C43 C44 -178.6(9)
Cu4 N15 C47 C46 177.4(8)
Cu4 N15 C47 C48 0.3(11)
Cu4 N16 N18 Cu3 31.6(12)
Cu4 N16 N18 C49 -166.8(8)
Cu4 N16 C48 N17 170.3(7)
Cu4 N16 C48 C47 -11.1(11)
Cu5 O29 N30 O30 8.7(9)
Cu5 O29 N30 O174 -171.7(12)
Cu5 O30 N30 O29 -11.0(12)
Cu5 O30 N30 O174 169.4(10)
Cu5 N21 C57 C58 175.8(9)
Cu5 N21 C61 C60 -174.7(9)
Cu5 N21 C61 C62 1.0(11)
Cu5 N22 N24 Cu6 -33.7(13)
Cu5 N22 N24 C63 166.5(9)
Cu5 N22 C62 N23 -170.0(7)
Cu5 N22 C62 C61 7.8(12)
Cu5 N28 C77 N27 -153.9(8)
Cu5 N28 C77 C78 27.5(16)
Cu6 O25 N29 O26 -172.8(10)
Cu6 O25 N29 O27 3.6(12)
Cu6 O27 N29 O25 -2.7(9)
Cu6 O27 N29 O26 173.5(13)
Cu6 N24 C63 N23 -153.2(8)
Cu6 N24 C63 C64 27.6(17)
Cu6 N25 C71 C72 175.7(9)
Cu6 N25 C75 C74 -174.8(8)
Cu6 N25 C75 C76 2.3(11)
Cu6 N26 N28 Cu5 -32.7(13)
Cu6 N26 N28 C77 166.0(8)
Cu6 N26 C76 N27 -170.1(7)
Cu6 N26 C76 C75 10.9(12)
O1 C11 C12 O2 0.7(14)
O1 C11 C12 C13 -179.0(11)
O2 C12 C13 C8 -179.5(11)
O3 C25 C26 O4 -0.4(15)
O3 C25 C26 C27 179.2(11)
O4 C26 C27 C22 179.4(11)
O11 C39 C40 O12 0.1(15)
O11 C39 C40 C41 -179.0(11)
O12 C40 C41 C36 -179.7(11)
O13 C53 C54 O14 1.3(16)
O13 C53 C54 C55 179.9(11)
O14 C54 C55 C50 179.4(11)
O21 C67 C68 O22 -0.6(19)
O21 C67 C68 C69 177.8(12)
O22 C68 C69 C64 179.7(13)
O23 C81 C80 C79 177.3(10)
O23 C81 C84 O24 -173.6(19)
O24 C82 C81 O23 0.3(11)
O24 C82 C81 C80 177.1(10)
O24 C82 C81 C84 -3.1(11)
N1 C1 C2 C3 3(2)
N1 C5 C6 N2 8.6(14)
N1 C5 C6 N3 -173.7(11)
N2 N4 C7 N3 -0.4(11)
N2 N4 C7 C8 179.1(10)
N3 C7 C8 C9 -18.4(16)
N3 C7 C8 C13 156.7(10)
N4 N2 C6 N3 0.2(12)
N4 N2 C6 C5 178.2(9)
N4 C7 C8 C9 162.1(11)
N4 C7 C8 C13 -22.8(17)
N5 C15 C16 C17 -1(2)
N5 C19 C20 N6 8.6(14)
N5 C19 C20 N7 -169.9(10)
N6 N8 C21 N7 -0.1(11)
N6 N8 C21 C22 177.6(10)
N7 C21 C22 C23 156.3(10)
N7 C21 C22 C27 -20.2(16)
N8 N6 C20 N7 -1.6(12)
N8 N6 C20 C19 179.6(9)
N8 C21 C22 C23 -21.2(17)
N8 C21 C22 C27 162.3(10)
N11 C29 C30 C31 1.4(19)
N11 C33 C34 N12 8.4(13)
N11 C33 C34 N13 -171.9(9)
N12 N14 C35 N13 -2.0(11)
N12 N14 C35 C36 176.3(9)
N13 C35 C36 C37 -19.6(15)
N13 C35 C36 C41 159.9(10)
N14 N12 C34 N13 0.3(11)
N14 N12 C34 C33 -180.0(8)
N14 C35 C36 C37 162.2(10)
N14 C35 C36 C41 -18.3(17)
N15 C43 C44 C45 0.8(19)
N15 C47 C48 N16 7.1(13)
N15 C47 C48 N17 -174.6(10)
N16 N18 C49 N17 -0.9(11)
N16 N18 C49 C50 177.3(9)
N17 C49 C50 C51 154.6(10)
N17 C49 C50 C55 -22.9(15)
N18 N16 C48 N17 -1.1(11)
N18 N16 C48 C47 177.6(8)
N18 C49 C50 C51 -23.3(15)
N18 C49 C50 C55 159.1(9)
N21 C57 C58 C59 -1(2)
N21 C61 C62 N22 -5.8(13)
N21 C61 C62 N23 171.6(10)
N22 N24 C63 N23 0.6(12)
N22 N24 C63 C64 -178.5(10)
N23 C63 C64 C65 22.8(17)
N23 C63 C64 C69 -158.1(12)
N24 N22 C62 N23 1.2(12)
N24 N22 C62 C61 179.0(9)
N24 C63 C64 C65 -158.2(12)
N24 C63 C64 C69 21.0(19)
N25 C71 C72 C73 -4(2)
N25 C75 C76 N26 -9.0(14)
N25 C75 C76 N27 172.2(10)
N26 N28 C77 N27 2.0(11)
N26 N28 C77 C78 -176.6(9)
N27 C77 C78 C79 -157.2(8)
N27 C77 C78 C83 21.0(13)
N28 N26 C76 N27 1.2(13)
N28 N26 C76 C75 -177.8(9)
N28 C77 C78 C79 21.2(13)
N28 C77 C78 C83 -160.6(8)
C1 N1 C5 C4 0.1(16)
C1 N1 C5 C6 -179.5(10)
C1 C2 C3 C4 -5(2)
C2 C3 C4 C5 4(2)
C3 C4 C5 N1 -1.8(17)
C3 C4 C5 C6 177.7(11)
C4 C5 C6 N2 -171.0(10)
C4 C5 C6 N3 6.7(19)
C5 N1 C1 C2 -0.9(18)
C6 N2 N4 Cu2 -161.6(6)
C6 N2 N4 C7 0.1(10)
C6 N3 C7 N4 0.5(12)
C6 N3 C7 C8 -179.1(10)
C7 N3 C6 N2 -0.4(12)
C7 N3 C6 C5 -178.1(11)
C7 C8 C9 C10 177.6(12)
C7 C8 C13 C12 -177.1(10)
C8 C9 C10 C11 -1(2)
C9 C8 C13 C12 -2.0(17)
C9 C10 C11 O1 179.5(13)
C9 C10 C11 C12 -1(2)
C10 C11 C12 O2 -178.6(14)
C10 C11 C12 C13 2(2)
C11 O1 C14 O2 -7.4(14)
C11 C12 C13 C8 0.1(17)
C12 O2 C14 O1 7.7(14)
C13 C8 C9 C10 2(2)
C14 O1 C11 C10 -176.5(16)
C14 O1 C11 C12 4.2(15)
C14 O2 C12 C11 -5.1(13)
C14 O2 C12 C13 174.5(12)
C15 N5 C19 C18 -2.5(16)
C15 N5 C19 C20 180.0(10)
C15 C16 C17 C18 -1(2)
C16 C17 C18 C19 1.3(19)
C17 C18 C19 N5 0.6(17)
C17 C18 C19 C20 177.9(11)
C18 C19 C20 N6 -168.9(10)
C18 C19 C20 N7 12.6(18)
C19 N5 C15 C16 2.5(18)
C20 N6 N8 Cu1 -158.8(7)
C20 N6 N8 C21 1.0(11)
C20 N7 C21 N8 -0.8(12)
C20 N7 C21 C22 -178.6(10)
C21 N7 C20 N6 1.5(12)
C21 N7 C20 C19 -180.0(11)
C21 C22 C23 C24 -179.0(10)
C21 C22 C27 C26 176.9(11)
C22 C23 C24 C25 4.4(17)
C23 C22 C27 C26 0.3(17)
C23 C24 C25 O3 179.4(11)
C23 C24 C25 C26 -4.1(17)
C24 C25 C26 O4 -177.4(10)
C24 C25 C26 C27 2(2)
C25 O3 C28 O4 -21.3(17)
C25 C26 C27 C22 -0.1(19)
C26 O4 C28 O3 21.5(17)
C27 C22 C23 C24 -2.5(17)
C28 O3 C25 C24 -169.8(14)
C28 O3 C25 C26 13.5(15)
C28 O4 C26 C25 -12.8(15)
C28 O4 C26 C27 167.6(14)
C29 N11 C33 C32 -1.3(15)
C29 N11 C33 C34 -178.0(9)
C29 C30 C31 C32 -1.9(19)
C30 C31 C32 C33 0.8(18)
C31 C32 C33 N11 0.8(17)
C31 C32 C33 C34 177.1(10)
C32 C33 C34 N12 -168.2(10)
C32 C33 C34 N13 11.5(17)
C33 N11 C29 C30 0.2(17)
C34 N12 N14 Cu4 -159.4(6)
C34 N12 N14 C35 1.0(10)
C34 N13 C35 N14 2.1(11)
C34 N13 C35 C36 -176.3(9)
C35 N13 C34 N12 -1.4(11)
C35 N13 C34 C33 178.8(10)
C35 C36 C37 C38 -179.9(12)
C35 C36 C41 C40 -178.6(10)
C36 C37 C38 C39 -2(2)
C37 C36 C41 C40 0.9(16)
C37 C38 C39 O11 -180.0(13)
C37 C38 C39 C40 2(2)
C38 C39 C40 O12 178.1(13)
C38 C39 C40 C41 -1(2)
C39 O11 C42 O12 -7.5(14)
C39 C40 C41 C36 -0.7(17)
C40 O12 C42 O11 7.7(14)
C41 C36 C37 C38 0.6(19)
C42 O11 C39 C38 -173.1(15)
C42 O11 C39 C40 4.6(15)
C42 O12 C40 C39 -4.8(14)
C42 O12 C40 C41 174.2(12)
C43 N15 C47 C46 -2.2(15)
C43 N15 C47 C48 -179.3(9)
C43 C44 C45 C46 -1.1(19)
C44 C45 C46 C47 -0.2(19)
C45 C46 C47 N15 1.8(17)
C45 C46 C47 C48 178.6(11)
C46 C47 C48 N16 -169.8(10)
C46 C47 C48 N17 8.5(18)
C47 N15 C43 C44 0.9(17)
C48 N16 N18 Cu3 -160.5(6)
C48 N16 N18 C49 1.2(10)
C48 N17 C49 N18 0.3(11)
C48 N17 C49 C50 -177.8(9)
C49 N17 C48 N16 0.5(11)
C49 N17 C48 C47 -177.9(10)
C49 C50 C51 C52 -178.1(10)
C49 C50 C55 C54 177.3(10)
C50 C51 C52 C53 0.8(17)
C51 C50 C55 C54 -0.2(16)
C51 C52 C53 O13 179.0(11)
C51 C52 C53 C54 0.0(18)
C52 C53 C54 O14 -179.6(11)
C52 C53 C54 C55 -1(2)
C53 O13 C56 O14 -19.3(16)
C53 C54 C55 C50 1.0(19)
C54 O14 C56 O13 19.9(16)
C55 C50 C51 C52 -0.7(17)
C56 O13 C53 C52 -168.1(14)
C56 O13 C53 C54 11.1(15)
C56 O14 C54 C53 -12.6(15)
C56 O14 C54 C55 168.9(14)
C57 N21 C61 C60 3.1(16)
C57 N21 C61 C62 178.8(10)
C57 C58 C59 C60 2(2)
C58 C59 C60 C61 0(2)
C59 C60 C61 N21 -2.0(18)
C59 C60 C61 C62 -177.2(11)
C60 C61 C62 N22 169.8(10)
C60 C61 C62 N23 -12.8(18)
C61 N21 C57 C58 -1.7(18)
C62 N22 N24 Cu6 158.8(6)
C62 N22 N24 C63 -1.1(11)
C62 N23 C63 N24 0.1(12)
C62 N23 C63 C64 179.3(10)
C63 N23 C62 N22 -0.8(12)
C63 N23 C62 C61 -178.3(10)
C63 C64 C65 C66 -178.6(14)
C63 C64 C69 C68 177.0(11)
C64 C65 C66 C67 2(2)
C65 C64 C69 C68 -3.9(19)
C65 C66 C67 O21 -178.8(13)
C65 C66 C67 C68 -5(2)
C66 C67 C68 O22 -175.3(15)
C66 C67 C68 C69 3(2)
C67 O21 C70 O22 1.3(16)
C67 C68 C69 C64 2(2)
C68 O22 C70 O21 -1.6(16)
C69 C64 C65 C66 2(2)
C70 O21 C67 C66 174.5(15)
C70 O21 C67 C68 -0.5(16)
C70 O22 C68 C67 1.2(16)
C70 O22 C68 C69 -177.0(13)
C71 N25 C75 C74 -1.2(16)
C71 N25 C75 C76 175.9(10)
C71 C72 C73 C74 3(2)
C72 C73 C74 C75 -1(2)
C73 C74 C75 N25 0.4(18)
C73 C74 C75 C76 -176.4(12)
C74 C75 C76 N26 168.0(10)
C74 C75 C76 N27 -10.8(18)
C75 N25 C71 C72 3.1(18)
C76 N26 N28 Cu5 159.4(7)
C76 N26 N28 C77 -1.8(11)
C76 N27 C77 N28 -1.3(11)
C76 N27 C77 C78 177.3(10)
C77 N27 C76 N26 0.1(12)
C77 N27 C76 C75 178.9(11)
C77 C78 C83 C82 -178.2(8)
C79 C78 C83 C82 0.0
C78 C79 C80 C81 0.0
C78 C83 C82 O24 -175.1(17)
C78 C83 C82 C81 0.0
C83 C82 C81 O23 -176.8(12)
C83 C82 C81 C80 0.0
C83 C82 C81 C84 179.9(9)
C82 O24 C84 O23 -10(3)
C82 O24 C84 C81 -3.1(11)
C82 C81 C80 C79 0.0
C82 C81 C84 O23 176.3(13)
C82 C81 C84 O24 2.7(9)
C81 O23 C84 O24 8(2)
C80 C79 C78 C77 178.2(9)
C80 C79 C78 C83 0.0
C80 C81 C84 O23 -4(3)
C80 C81 C84 O24 -177.6(17)
C84 O23 C81 C82 -4.8(17)
C84 O23 C81 C80 178.2(12)
C84 O24 C82 C83 179.5(12)
C84 O24 C82 C81 3.7(13)
C84 C81 C80 C79 -180(100)
